data_4117432
loop_
_publ_author_name
'Nicklas Selander'
'Valery V. Fokin'

_publ_section_title
;
 Rhodium(II)-Catalyzed Asymmetric Sulfur(VI) Reduction of Diazo
 Sulfonylamidines
;
_journal_name_full 'Journal of the American Chemical Society'
_journal_page_first 2477
_journal_page_last 2480
_journal_paper_doi 10.1021/ja210180q
_journal_volume 134
_journal_year 2012
_chemical_formula_sum 'C16 H15 Br N4 O2 S'
_chemical_formula_weight 407.29
_chemical_name_systematic
; 
 ? 
;
_space_group_IT_number 14
_symmetry_cell_setting monoclinic
_symmetry_space_group_name_Hall '-P 2ybc'
_symmetry_space_group_name_H-M 'P 1 21/c 1'
_atom_sites_solution_hydrogens geom
_atom_sites_solution_primary direct
_atom_sites_solution_secondary difmap
_audit_creation_method SHELXL-97
_cell_angle_alpha 90.00
_cell_angle_beta 103.614(2)
_cell_angle_gamma 90.00
_cell_formula_units_Z 4
_cell_length_a 14.6460(8)
_cell_length_b 11.1689(6)
_cell_length_c 10.6985(6)
_cell_measurement_reflns_used 9448
_cell_measurement_temperature 90(2)
_cell_measurement_theta_max 30.98
_cell_measurement_theta_min 2.68
_cell_volume 1700.89(16)
_computing_cell_refinement 'Bruker SMART'
_computing_data_collection 'Bruker SMART'
_computing_data_reduction 'Bruker SAINT'
_computing_molecular_graphics 'Bruker SHELXTL'
_computing_publication_material 'Bruker SHELXTL'
_computing_structure_refinement 'SHELXL-97 (Sheldrick, 1997)'
_computing_structure_solution 'SHELXS-97 (Sheldrick, 1990)'
_diffrn_ambient_temperature 90(2)
_diffrn_measured_fraction_theta_full 0.999
_diffrn_measured_fraction_theta_max 0.759
_diffrn_measurement_device_type 'CCD area detector'
_diffrn_measurement_method 'phi and omega scans'
_diffrn_radiation_monochromator graphite
_diffrn_radiation_source 'fine-focus sealed tube'
_diffrn_radiation_type MoK\a
_diffrn_radiation_wavelength 0.71073
_diffrn_reflns_av_R_equivalents 0.0355
_diffrn_reflns_av_sigmaI/netI 0.0284
_diffrn_reflns_limit_h_max 17
_diffrn_reflns_limit_h_min -21
_diffrn_reflns_limit_k_max 14
_diffrn_reflns_limit_k_min -8
_diffrn_reflns_limit_l_max 15
_diffrn_reflns_limit_l_min -10
_diffrn_reflns_number 15128
_diffrn_reflns_theta_full 25.00
_diffrn_reflns_theta_max 31.15
_diffrn_reflns_theta_min 2.32
_exptl_absorpt_coefficient_mu 2.556
_exptl_absorpt_correction_T_max 0.7663
_exptl_absorpt_correction_T_min 0.5046
_exptl_absorpt_correction_type multi-scan
_exptl_absorpt_process_details sadabs
_exptl_crystal_colour orange
_exptl_crystal_density_diffrn 1.591
_exptl_crystal_description Block
_exptl_crystal_F_000 824
_exptl_crystal_size_max 0.31
_exptl_crystal_size_mid 0.25
_exptl_crystal_size_min 0.11
_refine_diff_density_max 0.740
_refine_diff_density_min -0.572
_refine_diff_density_rms 0.076
_refine_ls_extinction_method none
_refine_ls_goodness_of_fit_ref 1.003
_refine_ls_hydrogen_treatment constr
_refine_ls_matrix_type full
_refine_ls_number_parameters 217
_refine_ls_number_reflns 4171
_refine_ls_number_restraints 0
_refine_ls_restrained_S_all 1.003
_refine_ls_R_factor_all 0.0376
_refine_ls_R_factor_gt 0.0328
_refine_ls_shift/su_max 0.001
_refine_ls_shift/su_mean 0.000
_refine_ls_structure_factor_coef Fsqd
_refine_ls_weighting_details 'calc w=1/[\s^2^(Fo^2^)+(0.0560P)^2^+1.6000P] where P=(Fo^2^+2Fc^2^)/3'
_refine_ls_weighting_scheme calc
_refine_ls_wR_factor_gt 0.0924
_refine_ls_wR_factor_ref 0.0958
_reflns_number_gt 3754
_reflns_number_total 4171
_reflns_threshold_expression >2sigma(I)
_cod_data_source_file ja210180q_si_002.cif
_cod_data_source_block fokin06a
_cod_database_code 4117432

loop_
_symmetry_equiv_pos_as_xyz
'x, y, z'
'-x, y+1/2, -z+1/2'
'-x, -y, -z'
'x, -y-1/2, z-1/2'

loop_
_atom_site_label
_atom_site_type_symbol
_atom_site_fract_x
_atom_site_fract_y
_atom_site_fract_z
_atom_site_U_iso_or_equiv
_atom_site_adp_type
_atom_site_occupancy
_atom_site_symmetry_multiplicity
_atom_site_calc_flag
_atom_site_refinement_flags
Br1 Br 0.834053(14) 0.70761(2) 0.22023(2) 0.02496(9) Uani 1 1 d .
S1 S 0.42313(3) 0.79365(4) 0.31098(5) 0.01646(11) Uani 1 1 d .
O1 O 0.36174(11) 0.80410(15) 0.18528(15) 0.0284(4) Uani 1 1 d .
O2 O 0.43075(10) 0.89661(13) 0.39395(16) 0.0243(3) Uani 1 1 d .
N1 N 0.40272(11) 0.67250(15) 0.38278(15) 0.0158(3) Uani 1 1 d .
N2 N 0.26200(12) 0.84359(17) 0.46191(19) 0.0245(4) Uani 1 1 d .
N3 N 0.27402(16) 0.9260(2) 0.5246(3) 0.0424(6) Uani 1 1 d .
N4 N 0.29977(11) 0.55031(15) 0.44958(15) 0.0156(3) Uani 1 1 d .
C1 C 0.53705(13) 0.76332(18) 0.29050(17) 0.0153(3) Uani 1 1 d .
C2 C 0.55160(14) 0.67169(19) 0.21022(18) 0.0178(4) Uani 1 1 d .
H2A H 0.5007 0.6226 0.1679 0.021 Uiso 1 1 calc R
C3 C 0.64107(14) 0.65207(18) 0.19216(18) 0.0177(4) Uani 1 1 d .
H3A H 0.6526 0.5886 0.1388 0.021 Uiso 1 1 calc R
C4 C 0.71350(14) 0.72702(18) 0.25360(19) 0.0173(4) Uani 1 1 d .
C5 C 0.69984(14) 0.81862(19) 0.33371(19) 0.0191(4) Uani 1 1 d .
H5A H 0.7507 0.8681 0.3752 0.023 Uiso 1 1 calc R
C6 C 0.61007(13) 0.83725(18) 0.35268(18) 0.0167(4) Uani 1 1 d .
H6A H 0.5988 0.8997 0.4074 0.020 Uiso 1 1 calc R
C7 C 0.31933(12) 0.65676(17) 0.40693(16) 0.0133(3) Uani 1 1 d .
C8 C 0.24470(13) 0.74993(19) 0.38682(18) 0.0177(4) Uani 1 1 d .
C9 C 0.16178(14) 0.7544(3) 0.2802(2) 0.0287(5) Uani 1 1 d .
C10 C 0.13781(18) 0.6571(4) 0.2006(2) 0.0443(7) Uani 1 1 d .
H10A H 0.1725 0.5847 0.2176 0.053 Uiso 1 1 calc R
C11 C 0.0614(2) 0.6663(5) 0.0938(3) 0.0695(12) Uani 1 1 d .
H11A H 0.0447 0.6001 0.0373 0.083 Uiso 1 1 calc R
C12 C 0.0102(2) 0.7716(5) 0.0705(3) 0.0740(15) Uani 1 1 d .
H12A H -0.0409 0.7774 -0.0028 0.089 Uiso 1 1 calc R
C13 C 0.0321(2) 0.8663(5) 0.1510(4) 0.0685(13) Uani 1 1 d .
H13A H -0.0046 0.9373 0.1354 0.082 Uiso 1 1 calc R
C14 C 0.10727(17) 0.8598(3) 0.2550(3) 0.0444(7) Uani 1 1 d .
H14A H 0.1228 0.9268 0.3106 0.053 Uiso 1 1 calc R
C15 C 0.21953(14) 0.52872(19) 0.5056(2) 0.0211(4) Uani 1 1 d .
H15A H 0.1749 0.5952 0.4838 0.032 Uiso 1 1 calc R
H15B H 0.2412 0.5226 0.5993 0.032 Uiso 1 1 calc R
H15C H 0.1886 0.4539 0.4713 0.032 Uiso 1 1 calc R
C16 C 0.37252(14) 0.45856(18) 0.47411(19) 0.0203(4) Uani 1 1 d .
H16A H 0.4229 0.4812 0.4326 0.030 Uiso 1 1 calc R
H16B H 0.3455 0.3819 0.4392 0.030 Uiso 1 1 calc R
H16C H 0.3981 0.4509 0.5670 0.030 Uiso 1 1 calc R

loop_
_atom_site_aniso_label
_atom_site_aniso_U_11
_atom_site_aniso_U_22
_atom_site_aniso_U_33
_atom_site_aniso_U_23
_atom_site_aniso_U_13
_atom_site_aniso_U_12
Br1 0.01783(12) 0.03080(14) 0.02852(13) -0.00310(8) 0.00999(9) -0.00022(7)
S1 0.0147(2) 0.0174(2) 0.0177(2) 0.00660(17) 0.00485(17) 0.00080(16)
O1 0.0178(7) 0.0461(10) 0.0199(7) 0.0151(7) 0.0013(6) 0.0009(6)
O2 0.0232(7) 0.0140(7) 0.0389(9) 0.0019(6) 0.0137(6) 0.0011(5)
N1 0.0175(7) 0.0155(7) 0.0152(7) 0.0025(6) 0.0057(6) -0.0010(6)
N2 0.0198(8) 0.0185(9) 0.0388(10) 0.0009(8) 0.0145(7) 0.0010(7)
N3 0.0363(11) 0.0242(11) 0.0759(17) -0.0185(11) 0.0316(11) -0.0067(9)
N4 0.0170(7) 0.0151(8) 0.0163(7) -0.0017(6) 0.0071(6) -0.0025(6)
C1 0.0153(8) 0.0170(9) 0.0141(8) 0.0043(7) 0.0045(7) -0.0010(7)
C2 0.0197(9) 0.0173(9) 0.0160(8) 0.0016(7) 0.0035(7) -0.0044(7)
C3 0.0215(9) 0.0166(9) 0.0161(8) -0.0007(7) 0.0065(7) -0.0014(7)
C4 0.0166(9) 0.0197(9) 0.0167(8) 0.0023(7) 0.0062(7) -0.0011(7)
C5 0.0178(9) 0.0198(9) 0.0195(9) -0.0009(8) 0.0038(7) -0.0049(7)
C6 0.0193(9) 0.0170(9) 0.0143(8) -0.0007(7) 0.0050(7) -0.0009(7)
C7 0.0160(8) 0.0156(9) 0.0081(7) -0.0026(6) 0.0022(6) -0.0017(7)
C8 0.0159(8) 0.0191(9) 0.0188(9) 0.0031(8) 0.0055(7) 0.0006(7)
C9 0.0142(10) 0.0527(15) 0.0199(10) 0.0141(10) 0.0054(8) -0.0004(9)
C10 0.0228(12) 0.087(2) 0.0226(11) -0.0100(14) 0.0043(9) -0.0052(13)
C11 0.0296(15) 0.152(4) 0.0263(13) -0.0165(19) 0.0050(11) -0.017(2)
C12 0.0148(13) 0.175(5) 0.0317(15) 0.035(2) 0.0046(11) 0.0045(19)
C13 0.0211(13) 0.130(4) 0.055(2) 0.057(2) 0.0101(13) 0.0144(17)
C14 0.0193(11) 0.0643(19) 0.0519(16) 0.0346(15) 0.0130(11) 0.0095(11)
C15 0.0203(9) 0.0217(10) 0.0242(9) 0.0003(8) 0.0112(8) -0.0046(7)
C16 0.0240(10) 0.0149(9) 0.0234(10) 0.0027(7) 0.0084(8) 0.0003(7)

loop_
_atom_type_symbol
_atom_type_description
_atom_type_scat_dispersion_real
_atom_type_scat_dispersion_imag
_atom_type_scat_source
C C 0.0033 0.0016 'International Tables Vol C Tables 4.2.6.8 and 6.1.1.4'
H H 0.0000 0.0000 'International Tables Vol C Tables 4.2.6.8 and 6.1.1.4'
N N 0.0061 0.0033 'International Tables Vol C Tables 4.2.6.8 and 6.1.1.4'
O O 0.0106 0.0060 'International Tables Vol C Tables 4.2.6.8 and 6.1.1.4'
S S 0.1246 0.1234 'International Tables Vol C Tables 4.2.6.8 and 6.1.1.4'
Br Br -0.2901 2.4595 'International Tables Vol C Tables 4.2.6.8 and 6.1.1.4'

loop_
_geom_angle_atom_site_label_1
_geom_angle_atom_site_label_2
_geom_angle_atom_site_label_3
_geom_angle
O1 S1 O2 116.92(10)
O1 S1 N1 111.57(9)
O2 S1 N1 111.79(9)
O1 S1 C1 107.52(9)
O2 S1 C1 106.92(9)
N1 S1 C1 100.60(9)
C7 N1 S1 119.19(14)
N3 N2 C8 177.6(2)
C7 N4 C16 118.92(16)
C7 N4 C15 123.26(16)
C16 N4 C15 115.80(16)
C2 C1 C6 121.49(18)
C2 C1 S1 120.44(15)
C6 C1 S1 118.00(15)
C1 C2 C3 119.47(18)
C2 C3 C4 118.71(19)
C5 C4 C3 122.33(18)
C5 C4 Br1 118.68(15)
C3 C4 Br1 118.92(15)
C4 C5 C6 118.78(18)
C1 C6 C5 119.21(18)
N1 C7 N4 118.11(17)
N1 C7 C8 124.16(17)
N4 C7 C8 117.72(16)
N2 C8 C9 117.3(2)
N2 C8 C7 116.20(17)
C9 C8 C7 125.8(2)
C10 C9 C14 119.3(2)
C10 C9 C8 120.1(2)
C14 C9 C8 120.5(3)
C9 C10 C11 119.1(4)
C12 C11 C10 120.2(4)
C13 C12 C11 120.8(3)
C12 C13 C14 119.9(4)
C13 C14 C9 120.7(4)

loop_
_geom_bond_atom_site_label_1
_geom_bond_atom_site_label_2
_geom_bond_distance
Br1 C4 1.894(2)
S1 O1 1.4358(16)
S1 O2 1.4409(16)
S1 N1 1.6181(17)
S1 C1 1.7659(19)
N1 C7 1.318(2)
N2 N3 1.128(3)
N2 C8 1.307(3)
N4 C7 1.329(2)
N4 C16 1.457(3)
N4 C15 1.460(2)
C1 C2 1.384(3)
C1 C6 1.390(3)
C2 C3 1.386(3)
C3 C4 1.389(3)
C4 C5 1.379(3)
C5 C6 1.392(3)
C7 C8 1.488(3)
C8 C9 1.458(3)
C9 C10 1.375(4)
C9 C14 1.412(4)
C10 C11 1.402(4)
C11 C12 1.386(7)
C12 C13 1.354(7)
C13 C14 1.370(4)
